data_4075711
loop_
_publ_author_name
'Tang, Yongjun'
'Zakharov, Lev N.'
'Rheingold, Arnold L.'
'Kemp, Richard A.'

_publ_section_title
;
 Synthesis and Structural Characterization of Magnesium Amide Complexes
 Containing &#x2212;N[(R)(SiMe3)] Ligands
;
_journal_issue 5
_journal_name_full Organometallics
_journal_page_first 836
_journal_paper_doi 10.1021/om049203c
_journal_volume 24
_journal_year 2005
_chemical_formula_sum 'C34 H52 Mg N6 Si2'
_chemical_formula_weight 625.31
_chemical_name_systematic
; 
 ? 
;
_space_group_IT_number 15
_symmetry_cell_setting monoclinic
_symmetry_space_group_name_Hall '-C 2yc'
_symmetry_space_group_name_H-M 'C 1 2/c 1'
_atom_sites_solution_hydrogens geom
_atom_sites_solution_primary direct
_atom_sites_solution_secondary difmap
_audit_creation_method SHELXL-97
_cell_angle_alpha 90.00
_cell_angle_beta 122.6820(10)
_cell_angle_gamma 90.00
_cell_formula_units_Z 4
_cell_length_a 24.2471(16)
_cell_length_b 8.6536(6)
_cell_length_c 20.1913(14)
_cell_measurement_reflns_used 4942
_cell_measurement_temperature 100(2)
_cell_measurement_theta_max 27.51
_cell_measurement_theta_min 2.56
_cell_volume 3565.9(4)
_computing_cell_refinement 'Bruker SMART'
_computing_data_collection 'Bruker SMART'
_computing_data_reduction 'Bruker SAINT'
_computing_molecular_graphics 'Bruker SHELXTL'
_computing_publication_material 'Bruker SHELXTL'
_computing_structure_refinement 'SHELXL-97 (Sheldrick, 1997)'
_computing_structure_solution 'SHELXS-97 (Sheldrick, 1990)'
_diffrn_ambient_temperature 100(2)
_diffrn_measured_fraction_theta_full 0.989
_diffrn_measured_fraction_theta_max 0.989
_diffrn_measurement_device_type 'CCD area detector'
_diffrn_measurement_method 'phi and omega scans'
_diffrn_radiation_monochromator graphite
_diffrn_radiation_source 'fine-focus sealed tube'
_diffrn_radiation_type MoK\a
_diffrn_radiation_wavelength 0.71073
_diffrn_reflns_av_R_equivalents 0.0283
_diffrn_reflns_av_sigmaI/netI 0.0390
_diffrn_reflns_limit_h_max 30
_diffrn_reflns_limit_h_min -31
_diffrn_reflns_limit_k_max 11
_diffrn_reflns_limit_k_min -10
_diffrn_reflns_limit_l_max 26
_diffrn_reflns_limit_l_min -20
_diffrn_reflns_number 10995
_diffrn_reflns_theta_full 27.53
_diffrn_reflns_theta_max 27.53
_diffrn_reflns_theta_min 2.00
_exptl_absorpt_coefficient_mu 0.149
_exptl_absorpt_correction_T_max 1.000
_exptl_absorpt_correction_T_min 0.888
_exptl_absorpt_correction_type multi-scan
_exptl_absorpt_process_details SADABS
_exptl_crystal_colour Colorless
_exptl_crystal_density_diffrn 1.165
_exptl_crystal_density_meas 0
_exptl_crystal_density_method 'not measured'
_exptl_crystal_description Block
_exptl_crystal_F_000 1352
_exptl_crystal_size_max 0.25
_exptl_crystal_size_mid 0.20
_exptl_crystal_size_min 0.15
_refine_diff_density_max 0.504
_refine_diff_density_min -0.214
_refine_diff_density_rms 0.058
_refine_ls_extinction_method none
_refine_ls_goodness_of_fit_ref 1.028
_refine_ls_hydrogen_treatment mixed
_refine_ls_matrix_type full
_refine_ls_number_parameters 299
_refine_ls_number_reflns 4063
_refine_ls_number_restraints 0
_refine_ls_restrained_S_all 1.028
_refine_ls_R_factor_all 0.0581
_refine_ls_R_factor_gt 0.0446
_refine_ls_shift/su_max 0.001
_refine_ls_shift/su_mean 0.000
_refine_ls_structure_factor_coef Fsqd
_refine_ls_weighting_details 'calc w=1/[\s^2^(Fo^2^)+(0.0747P)^2^+1.0033P] where P=(Fo^2^+2Fc^2^)/3'
_refine_ls_weighting_scheme calc
_refine_ls_wR_factor_gt 0.1151
_refine_ls_wR_factor_ref 0.1232
_reflns_number_gt 3281
_reflns_number_total 4063
_reflns_threshold_expression >2sigma(I)
_cod_data_source_file om049203csi20041216_122428.cif
_cod_data_source_block Compound_2
_cod_depositor_comments
;
The following automatic conversions were performed:

'_symmetry_cell_setting' value 'Monoclinic' changed to 'monoclinic'
according to /home/saulius/struct/CIF-dictionaries/cif_core.dic
dictionary named 'cif_core.dic' version 2.4.1 from
2010-06-29.

'_exptl_absorpt_correction_type' value 'Multi-scan'
changed to 'multi-scan' according to
/home/saulius/struct/CIF-dictionaries/cif_core.dic dictionary named
'cif_core.dic' version 2.4.1 from 2010-06-29.

Automatic conversion script
Id: cif_fix_values 1715 2011-07-08 13:25:40Z adriana 
;
_cod_original_sg_symbol_H-M C2/c
_cod_database_code 4075711

loop_
_symmetry_equiv_pos_as_xyz
'x, y, z'
'-x, y, -z+1/2'
'x+1/2, y+1/2, z'
'-x+1/2, y+1/2, -z+1/2'
'-x, -y, -z'
'x, -y, z-1/2'
'-x+1/2, -y+1/2, -z'
'x+1/2, -y+1/2, z-1/2'

loop_
_atom_site_label
_atom_site_type_symbol
_atom_site_fract_x
_atom_site_fract_y
_atom_site_fract_z
_atom_site_U_iso_or_equiv
_atom_site_adp_type
_atom_site_occupancy
_atom_site_symmetry_multiplicity
_atom_site_calc_flag
_atom_site_refinement_flags
Mg1 Mg 0.0000 0.94862(8) 0.2500 0.02117(19) Uani 1 2 d S
Si1 Si 0.01135(2) 0.69934(5) 0.13948(3) 0.02240(14) Uani 1 1 d .
N1 N 0.04795(6) 0.84349(15) 0.20653(8) 0.0224(3) Uani 1 1 d .
N2 N 0.06720(6) 1.10700(15) 0.33883(8) 0.0244(3) Uani 1 1 d .
N3 N 0.20492(6) 1.40629(15) 0.51460(8) 0.0254(3) Uani 1 1 d .
C1 C 0.11848(8) 0.8543(2) 0.24554(10) 0.0261(4) Uani 1 1 d .
C2 C 0.14478(7) 0.94561(18) 0.20332(9) 0.0237(3) Uani 1 1 d .
C3 C 0.10917(8) 1.0643(2) 0.15124(10) 0.0295(4) Uani 1 1 d .
C4 C 0.13419(9) 1.1496(2) 0.11510(11) 0.0334(4) Uani 1 1 d .
C5 C 0.19618(9) 1.1174(2) 0.13091(11) 0.0340(4) Uani 1 1 d .
C6 C 0.23237(9) 1.0005(2) 0.18304(12) 0.0348(4) Uani 1 1 d .
C7 C 0.20698(8) 0.9150(2) 0.21838(10) 0.0271(4) Uani 1 1 d .
C8 C -0.07860(8) 0.6995(2) 0.09902(11) 0.0280(4) Uani 1 1 d .
C9 C 0.04213(11) 0.5008(2) 0.18066(13) 0.0366(4) Uani 1 1 d .
C10 C 0.02388(11) 0.7152(2) 0.05584(12) 0.0353(4) Uani 1 1 d .
C11 C 0.10434(8) 1.20395(18) 0.32666(10) 0.0263(4) Uani 1 1 d .
C12 C 0.14923(8) 1.30525(18) 0.38157(10) 0.0258(4) Uani 1 1 d .
C13 C 0.15975(7) 1.31128(17) 0.45716(10) 0.0213(3) Uani 1 1 d .
C14 C 0.12049(8) 1.21096(18) 0.46995(10) 0.0237(3) Uani 1 1 d .
C15 C 0.07661(8) 1.11496(18) 0.41078(10) 0.0242(3) Uani 1 1 d .
C16 C 0.24153(9) 1.5149(2) 0.49782(12) 0.0296(4) Uani 1 1 d .
C17 C 0.20967(10) 1.4209(2) 0.58901(11) 0.0325(4) Uani 1 1 d .
H1A H 0.1372(10) 0.895(2) 0.2950(12) 0.032(5) Uiso 1 1 d .
H1B H 0.1412(10) 0.758(2) 0.2589(12) 0.037(5) Uiso 1 1 d .
H3 H 0.0677(10) 1.090(2) 0.1393(11) 0.031(5) Uiso 1 1 d .
H4 H 0.1073(11) 1.226(3) 0.0751(14) 0.048(6) Uiso 1 1 d .
H5 H 0.2125(9) 1.178(2) 0.1039(11) 0.030(5) Uiso 1 1 d .
H6 H 0.2774(11) 0.977(2) 0.1973(13) 0.046(6) Uiso 1 1 d .
H7 H 0.2302(10) 0.832(2) 0.2533(12) 0.031(5) Uiso 1 1 d .
H8A H -0.0991(10) 0.610(3) 0.0634(13) 0.046(6) Uiso 1 1 d .
H8B H -0.0991(10) 0.792(2) 0.0685(13) 0.039(6) Uiso 1 1 d .
H8C H -0.0871(11) 0.690(2) 0.1407(14) 0.047(6) Uiso 1 1 d .
H9A H 0.0188(12) 0.427(3) 0.1425(15) 0.061(7) Uiso 1 1 d .
H9B H 0.0868(13) 0.490(3) 0.1967(15) 0.058(7) Uiso 1 1 d .
H9C H 0.0399(12) 0.481(3) 0.2268(16) 0.065(7) Uiso 1 1 d .
H10A H 0.0130(12) 0.816(3) 0.0308(14) 0.052(7) Uiso 1 1 d .
H10B H 0.0710(12) 0.701(3) 0.0773(14) 0.053(7) Uiso 1 1 d .
H10C H -0.0023(11) 0.636(3) 0.0148(13) 0.046(6) Uiso 1 1 d .
H11 H 0.0966(9) 1.203(2) 0.2759(12) 0.030(5) Uiso 1 1 d .
H12 H 0.1740(9) 1.369(2) 0.3689(10) 0.025(5) Uiso 1 1 d .
H14 H 0.1248(8) 1.2082(18) 0.5181(10) 0.016(4) Uiso 1 1 d .
H15 H 0.0507(9) 1.053(2) 0.4199(11) 0.022(4) Uiso 1 1 d .
H16A H 0.2751(12) 1.565(3) 0.5471(14) 0.053(6) Uiso 1 1 d .
H16B H 0.2135(10) 1.589(2) 0.4612(12) 0.033(5) Uiso 1 1 d .
H16C H 0.2613(9) 1.459(2) 0.4733(12) 0.031(5) Uiso 1 1 d .
H17A H 0.2161(10) 1.325(3) 0.6153(12) 0.039(6) Uiso 1 1 d .
H17B H 0.1711(13) 1.461(3) 0.5808(15) 0.062(7) Uiso 1 1 d .
H17C H 0.2473(12) 1.472(3) 0.6255(14) 0.050(6) Uiso 1 1 d .

loop_
_atom_site_aniso_label
_atom_site_aniso_U_11
_atom_site_aniso_U_22
_atom_site_aniso_U_33
_atom_site_aniso_U_23
_atom_site_aniso_U_13
_atom_site_aniso_U_12
Mg1 0.0192(4) 0.0175(4) 0.0236(4) 0.000 0.0095(3) 0.000
Si1 0.0226(2) 0.0206(2) 0.0239(2) -0.00001(17) 0.0125(2) -0.00030(16)
N1 0.0196(7) 0.0229(7) 0.0238(7) 0.0011(5) 0.0111(6) -0.0016(5)
N2 0.0243(7) 0.0179(6) 0.0272(7) -0.0002(5) 0.0114(6) -0.0001(5)
N3 0.0218(7) 0.0230(7) 0.0268(7) -0.0024(6) 0.0102(6) -0.0029(5)
C1 0.0210(8) 0.0257(8) 0.0244(9) 0.0037(7) 0.0075(7) 0.0002(6)
C2 0.0216(8) 0.0235(8) 0.0230(8) -0.0053(6) 0.0101(7) -0.0041(6)
C3 0.0227(8) 0.0301(9) 0.0321(9) 0.0035(7) 0.0126(7) -0.0009(7)
C4 0.0347(10) 0.0307(9) 0.0315(9) 0.0024(8) 0.0158(8) -0.0053(8)
C5 0.0389(10) 0.0334(10) 0.0363(10) -0.0074(8) 0.0245(9) -0.0129(8)
C6 0.0294(9) 0.0378(10) 0.0440(11) -0.0116(8) 0.0243(9) -0.0061(8)
C7 0.0243(8) 0.0259(8) 0.0284(9) -0.0052(7) 0.0124(7) -0.0006(7)
C8 0.0264(9) 0.0249(8) 0.0312(9) -0.0043(7) 0.0146(8) -0.0053(7)
C9 0.0410(12) 0.0248(9) 0.0402(11) 0.0019(8) 0.0195(10) 0.0035(8)
C10 0.0390(11) 0.0402(11) 0.0322(10) -0.0025(9) 0.0229(9) -0.0033(8)
C11 0.0311(9) 0.0208(8) 0.0235(9) 0.0029(6) 0.0124(7) 0.0009(6)
C12 0.0275(9) 0.0200(8) 0.0295(9) 0.0036(6) 0.0151(8) -0.0011(6)
C13 0.0169(7) 0.0166(7) 0.0264(8) 0.0005(6) 0.0089(6) 0.0030(5)
C14 0.0233(8) 0.0219(8) 0.0281(9) -0.0010(6) 0.0154(7) 0.0019(6)
C15 0.0211(8) 0.0195(8) 0.0328(9) -0.0007(7) 0.0151(7) 0.0005(6)
C16 0.0217(8) 0.0229(8) 0.0378(10) -0.0004(8) 0.0120(8) -0.0033(7)
C17 0.0323(10) 0.0310(10) 0.0296(9) -0.0068(8) 0.0137(8) -0.0054(8)

loop_
_atom_type_symbol
_atom_type_description
_atom_type_scat_dispersion_real
_atom_type_scat_dispersion_imag
_atom_type_scat_source
C C 0.0033 0.0016 'International Tables Vol C Tables 4.2.6.8 and 6.1.1.4'
H H 0.0000 0.0000 'International Tables Vol C Tables 4.2.6.8 and 6.1.1.4'
N N 0.0061 0.0033 'International Tables Vol C Tables 4.2.6.8 and 6.1.1.4'
Mg Mg 0.0486 0.0363 'International Tables Vol C Tables 4.2.6.8 and 6.1.1.4'
Si Si 0.0817 0.0704 'International Tables Vol C Tables 4.2.6.8 and 6.1.1.4'

loop_
_geom_angle_atom_site_label_1
_geom_angle_atom_site_label_2
_geom_angle_atom_site_label_3
_geom_angle
_geom_angle_site_symmetry_1
_geom_angle_site_symmetry_3
N1 Mg1 N1 126.26(8) 2 .
N1 Mg1 N2 106.33(5) 2 .
N1 Mg1 N2 107.26(5) . .
N1 Mg1 N2 107.26(5) 2 2
N1 Mg1 N2 106.33(5) . 2
N2 Mg1 N2 100.50(7) . 2
N1 Mg1 Si1 106.56(5) 2 .
N1 Mg1 Si1 27.07(4) . .
N2 Mg1 Si1 134.21(4) . .
N2 Mg1 Si1 99.16(4) 2 .
N1 Mg1 Si1 27.07(4) 2 2
N1 Mg1 Si1 106.56(5) . 2
N2 Mg1 Si1 99.16(4) . 2
N2 Mg1 Si1 134.21(4) 2 2
Si1 Mg1 Si1 95.90(2) . 2
N1 Si1 C8 109.38(7) . .
N1 Si1 C10 113.29(8) . .
C8 Si1 C10 108.92(9) . .
N1 Si1 C9 114.05(8) . .
C8 Si1 C9 106.55(9) . .
C10 Si1 C9 104.29(10) . .
N1 Si1 Mg1 32.68(4) . .
C8 Si1 Mg1 77.66(6) . .
C10 Si1 Mg1 133.70(7) . .
C9 Si1 Mg1 117.90(7) . .
C1 N1 Si1 115.88(11) . .
C1 N1 Mg1 121.60(11) . .
Si1 N1 Mg1 120.25(7) . .
C15 N2 C11 115.15(14) . .
C15 N2 Mg1 123.05(11) . .
C11 N2 Mg1 121.78(11) . .
C13 N3 C17 120.90(14) . .
C13 N3 C16 120.30(14) . .
C17 N3 C16 117.95(14) . .
N1 C1 C2 117.04(14) . .
N1 C1 H1A 111.2(12) . .
C2 C1 H1A 107.3(12) . .
N1 C1 H1B 115.3(12) . .
C2 C1 H1B 105.0(12) . .
H1A C1 H1B 99.1(17) . .
C3 C2 C7 117.60(15) . .
C3 C2 C1 121.87(14) . .
C7 C2 C1 120.50(15) . .
C2 C3 C4 121.49(16) . .
C2 C3 H3 121.1(12) . .
C4 C3 H3 117.4(12) . .
C5 C4 C3 120.02(18) . .
C5 C4 H4 119.0(13) . .
C3 C4 H4 120.8(13) . .
C6 C5 C4 119.14(17) . .
C6 C5 H5 122.3(11) . .
C4 C5 H5 118.6(11) . .
C5 C6 C7 120.60(17) . .
C5 C6 H6 121.5(13) . .
C7 C6 H6 117.9(13) . .
C6 C7 C2 121.15(17) . .
C6 C7 H7 122.5(12) . .
C2 C7 H7 116.4(12) . .
Si1 C8 H8A 109.0(12) . .
Si1 C8 H8B 110.8(12) . .
H8A C8 H8B 107.7(17) . .
Si1 C8 H8C 111.3(14) . .
H8A C8 H8C 107.7(17) . .
H8B C8 H8C 110.2(17) . .
Si1 C9 H9A 110.0(16) . .
Si1 C9 H9B 110.1(15) . .
H9A C9 H9B 107(2) . .
Si1 C9 H9C 111.6(15) . .
H9A C9 H9C 111(2) . .
H9B C9 H9C 107(2) . .
Si1 C10 H10A 113.8(14) . .
Si1 C10 H10B 108.0(14) . .
H10A C10 H10B 105.3(19) . .
Si1 C10 H10C 110.9(12) . .
H10A C10 H10C 108.4(18) . .
H10B C10 H10C 110.2(18) . .
N2 C11 C12 124.59(16) . .
N2 C11 H11 115.7(12) . .
C12 C11 H11 119.6(12) . .
C11 C12 C13 120.08(15) . .
C11 C12 H12 119.7(11) . .
C13 C12 H12 120.2(11) . .
N3 C13 C12 122.59(14) . .
N3 C13 C14 121.89(15) . .
C12 C13 C14 115.52(14) . .
C15 C14 C13 119.77(16) . .
C15 C14 H14 119.8(10) . .
C13 C14 H14 120.4(10) . .
N2 C15 C14 124.87(15) . .
N2 C15 H15 116.9(11) . .
C14 C15 H15 118.2(11) . .
N3 C16 H16A 109.1(13) . .
N3 C16 H16B 110.7(12) . .
H16A C16 H16B 110.3(17) . .
N3 C16 H16C 109.1(11) . .
H16A C16 H16C 111.3(17) . .
H16B C16 H16C 106.2(16) . .
N3 C17 H17A 113.4(13) . .
N3 C17 H17B 109.9(16) . .
H17A C17 H17B 106(2) . .
N3 C17 H17C 111.2(14) . .
H17A C17 H17C 100.5(18) . .
H17B C17 H17C 115(2) . .

loop_
_geom_bond_atom_site_label_1
_geom_bond_atom_site_label_2
_geom_bond_distance
_geom_bond_site_symmetry_2
Mg1 N1 2.0130(13) 2
Mg1 N1 2.0130(13) .
Mg1 N2 2.1433(14) .
Mg1 N2 2.1433(14) 2
Mg1 Si1 3.2206(7) .
Mg1 Si1 3.2206(7) 2
Si1 N1 1.6968(14) .
Si1 C8 1.8709(18) .
Si1 C10 1.8755(19) .
Si1 C9 1.8791(19) .
N1 C1 1.449(2) .
N2 C15 1.345(2) .
N2 C11 1.347(2) .
N3 C13 1.360(2) .
N3 C17 1.449(2) .
N3 C16 1.453(2) .
C1 C2 1.531(2) .
C1 H1A 0.92(2) .
C1 H1B 0.96(2) .
C2 C3 1.388(2) .
C2 C7 1.393(2) .
C3 C4 1.387(2) .
C3 H3 0.926(19) .
C4 C5 1.386(3) .
C4 H4 0.97(2) .
C5 C6 1.380(3) .
C5 H5 0.98(2) .
C6 C7 1.382(3) .
C6 H6 0.99(2) .
C7 H7 0.95(2) .
C8 H8A 0.99(2) .
C8 H8B 0.97(2) .
C8 H8C 0.97(2) .
C9 H9A 0.92(3) .
C9 H9B 0.95(3) .
C9 H9C 0.98(3) .
C10 H10A 0.97(2) .
C10 H10B 0.99(2) .
C10 H10C 1.00(2) .
C11 C12 1.371(2) .
C11 H11 0.94(2) .
C12 C13 1.406(2) .
C12 H12 0.944(18) .
C13 C14 1.411(2) .
C14 C15 1.370(2) .
C14 H14 0.920(17) .
C15 H15 0.916(18) .
C16 H16A 0.98(2) .
C16 H16B 0.94(2) .
C16 H16C 0.98(2) .
C17 H17A 0.95(2) .
C17 H17B 0.93(3) .
C17 H17C 0.92(2) .
